data_7061000
loop_
_publ_author_name
'Yan, Yuchen'
'Chen, Yanna'
'Jiang, Bao'
'Jing, Qun'
'Zhang, Jun'

_publ_section_title
;
 Li5Cs(SO4)3: a potential zero-order wave plate material with short
 deep-ultraviolet cutoff edge
;
_journal_issue 42
_journal_name_full 'New Journal of Chemistry'
_journal_page_first 19883
_journal_page_last 19888
_journal_paper_doi 10.1039/D1NJ03883D
_journal_volume 45
_journal_year 2021
_chemical_formula_moiety 'Cs Li5 O12 S3'
_chemical_formula_sum 'Cs Li5 O12 S3'
_chemical_formula_weight 455.79
_space_group_crystal_system monoclinic
_space_group_IT_number 14
_space_group_name_Hall '-P 2ybc'
_space_group_name_H-M_alt 'P 1 21/c 1'
_audit_creation_date 2021-04-25
_audit_creation_method
;
Olex2 1.3
(compiled 2020.11.12 svn.r5f609507 for OlexSys, GUI svn.r6272)
;
_audit_update_record
;
2021-08-09 deposited with the CCDC.	2021-09-06 downloaded from the CCDC.
;
_cell_angle_alpha 90
_cell_angle_beta 91.349(4)
_cell_angle_gamma 90
_cell_formula_units_Z 4
_cell_length_a 4.9300(15)
_cell_length_b 15.558(5)
_cell_length_c 14.566(5)
_cell_measurement_reflns_used 1401
_cell_measurement_temperature 296(2)
_cell_measurement_theta_max 23.29
_cell_measurement_theta_min 2.62
_cell_volume 1116.9(6)
_computing_molecular_graphics 'Olex2 1.3 (Dolomanov et al., 2009)'
_computing_publication_material 'Olex2 1.3 (Dolomanov et al., 2009)'
_computing_structure_refinement 'SHELXL-2016/6 (Sheldrick, 2016)'
_diffrn_ambient_temperature 296(2)
_diffrn_measured_fraction_theta_full 0.997
_diffrn_measured_fraction_theta_max 0.991
_diffrn_measurement_device_type 'Bruker APEX-II CCD'
_diffrn_radiation_type MoK\a
_diffrn_radiation_wavelength 0.71073
_diffrn_reflns_av_R_equivalents 0.0412
_diffrn_reflns_av_unetI/netI 0.0542
_diffrn_reflns_Laue_measured_fraction_full 0.997
_diffrn_reflns_Laue_measured_fraction_max 0.991
_diffrn_reflns_limit_h_max 2
_diffrn_reflns_limit_h_min -6
_diffrn_reflns_limit_k_max 20
_diffrn_reflns_limit_k_min -19
_diffrn_reflns_limit_l_max 18
_diffrn_reflns_limit_l_min -18
_diffrn_reflns_number 6860
_diffrn_reflns_point_group_measured_fraction_full 0.997
_diffrn_reflns_point_group_measured_fraction_max 0.991
_diffrn_reflns_theta_full 25.242
_diffrn_reflns_theta_max 27.405
_diffrn_reflns_theta_min 1.915
_exptl_absorpt_coefficient_mu 3.931
_exptl_crystal_colour colourless
_exptl_crystal_colour_primary colourless
_exptl_crystal_density_diffrn 2.711
_exptl_crystal_description block
_exptl_crystal_F_000 856
_exptl_crystal_size_max 0.165
_exptl_crystal_size_mid 0.142
_exptl_crystal_size_min 0.123
_refine_diff_density_max 0.783
_refine_diff_density_min -0.786
_refine_diff_density_rms 0.137
_refine_ls_extinction_coef 0.0019(3)
_refine_ls_extinction_expression Fc^*^=kFc[1+0.001xFc^2^\l^3^/sin(2\q)]^-1/4^
_refine_ls_extinction_method 'SHELXL-2016/6 (Sheldrick 2016)'
_refine_ls_goodness_of_fit_ref 1.053
_refine_ls_hydrogen_treatment undef
_refine_ls_matrix_type full
_refine_ls_number_parameters 200
_refine_ls_number_reflns 2528
_refine_ls_number_restraints 6
_refine_ls_restrained_S_all 1.131
_refine_ls_R_factor_all 0.0585
_refine_ls_R_factor_gt 0.0384
_refine_ls_shift/su_max 0.001
_refine_ls_shift/su_mean 0.000
_refine_ls_structure_factor_coef Fsqd
_refine_ls_weighting_details 'w=1/[\s^2^(Fo^2^)+(0.0339P)^2^] where P=(Fo^2^+2Fc^2^)/3'
_refine_ls_weighting_scheme calc
_refine_ls_wR_factor_gt 0.0780
_refine_ls_wR_factor_ref 0.0864
_reflns_Friedel_coverage 0.000
_reflns_number_gt 1865
_reflns_number_total 2528
_reflns_threshold_expression 'I > 2\s(I)'
_cod_data_source_file d1nj03883d2.cif
_cod_data_source_block 4444
_cod_depositor_comments 'Adding full bibliography for 7061000.cif.'
_cod_database_code 7061000
_shelx_shelxl_version_number 2016/6
_shelx_space_group_comment
;
The symmetry employed for this shelxl refinement is uniquely defined
by the following loop, which should always be used as a source of
symmetry information in preference to the above space-group names.
They are only intended as comments.
;
_shelx_estimated_absorpt_t_max 0.7456
_shelx_estimated_absorpt_t_min 0.6736
_olex2_refinement_description
;
1. Uiso/Uaniso restraints and constraints
O12 \\sim S2: within 3.8A with sigma of 0.005 and sigma for terminal atoms of
0.005 within 3.8A
2. Others
 Fixed Sof: O9A(0.5) O9B(0.5)
;
_olex2_submission_special_instructions 'No special instructions were received'

loop_
_space_group_symop_operation_xyz
'x, y, z'
'-x, y+1/2, -z+1/2'
'-x, -y, -z'
'x, -y-1/2, z-1/2'

loop_
_atom_site_label
_atom_site_type_symbol
_atom_site_fract_x
_atom_site_fract_y
_atom_site_fract_z
_atom_site_U_iso_or_equiv
_atom_site_adp_type
_atom_site_occupancy
_atom_site_site_symmetry_order
_atom_site_calc_flag
_atom_site_refinement_flags_posn
_atom_site_refinement_flags_adp
_atom_site_refinement_flags_occupancy
_atom_site_disorder_assembly
_atom_site_disorder_group
Cs1 Cs 0.25262(7) 0.56622(2) 0.23421(3) 0.04245(16) Uani 1 1 d . . . . .
Li1 Li 0.3044(18) 0.7392(6) 0.4340(6) 0.034(2) Uani 1 1 d . . . . .
Li2 Li -0.2201(17) 0.4323(5) 0.0631(6) 0.0272(18) Uani 1 1 d . . . . .
Li3 Li 0.1893(16) 0.2863(5) 0.1569(5) 0.0249(18) Uani 1 1 d . . . . .
Li4 Li -0.2900(15) 0.4165(5) 0.4412(5) 0.0202(16) Uani 1 1 d . . . . .
Li5 Li -0.1998(16) 0.8067(5) 0.1333(5) 0.0268(18) Uani 1 1 d . . . . .
S1 S -0.2152(2) 0.61639(7) 0.44416(7) 0.0135(2) Uani 1 1 d . . . . .
S2 S -0.2687(3) 0.63545(8) 0.02754(8) 0.0263(3) Uani 1 1 d . U . . .
S3 S 0.6991(2) 0.34517(7) 0.24742(7) 0.0162(2) Uani 1 1 d . . . . .
O1 O -0.3433(6) 0.6801(2) 0.3835(2) 0.0288(8) Uani 1 1 d . . . . .
O2 O -0.2498(7) 0.5320(2) 0.4038(2) 0.0313(8) Uani 1 1 d . . . . .
O3 O -0.3440(6) 0.6203(2) 0.5343(2) 0.0304(8) Uani 1 1 d . . . . .
O4 O 0.0765(6) 0.63643(19) 0.4563(2) 0.0201(7) Uani 1 1 d . . . . .
O5 O 0.8141(6) 0.27200(19) 0.19628(19) 0.0193(7) Uani 1 1 d . . . . .
O6 O 0.4047(6) 0.3323(2) 0.25621(19) 0.0223(7) Uani 1 1 d . . . . .
O7 O 0.8274(6) 0.3480(2) 0.33923(19) 0.0206(7) Uani 1 1 d . . . . .
O8 O 0.7482(7) 0.4248(2) 0.1983(2) 0.0290(8) Uani 1 1 d . . . . .
O9A O -0.182(3) 0.5459(8) 0.0373(9) 0.068(4) Uani 0.5 1 d . . P . .
O9B O -0.299(3) 0.5519(8) 0.0683(10) 0.062(4) Uani 0.5 1 d . . P . .
O10 O -0.5437(8) 0.6559(2) -0.0056(3) 0.0466(10) Uani 1 1 d . . . . .
O11 O -0.1971(8) 0.6873(3) 0.1052(3) 0.0519(12) Uani 1 1 d . . . . .
O12 O -0.0892(9) 0.6504(3) -0.0481(3) 0.0669(12) Uani 1 1 d . U . . .

loop_
_atom_site_aniso_label
_atom_site_aniso_U_11
_atom_site_aniso_U_22
_atom_site_aniso_U_33
_atom_site_aniso_U_23
_atom_site_aniso_U_13
_atom_site_aniso_U_12
Cs1 0.0373(2) 0.0471(3) 0.0428(2) -0.00941(17) -0.00399(16) 0.00458(17)
Li1 0.033(5) 0.031(5) 0.037(5) 0.014(4) -0.006(4) -0.008(4)
Li2 0.030(5) 0.020(4) 0.031(5) 0.001(3) 0.004(4) 0.000(4)
Li3 0.020(4) 0.027(4) 0.028(4) -0.010(3) -0.002(3) 0.000(3)
Li4 0.021(4) 0.015(4) 0.025(4) 0.003(3) 0.003(3) 0.003(3)
Li5 0.021(4) 0.040(5) 0.020(4) 0.000(4) 0.000(3) -0.004(4)
S1 0.0128(5) 0.0135(5) 0.0143(5) 0.0006(4) -0.0002(4) -0.0017(4)
S2 0.0375(8) 0.0211(6) 0.0200(6) -0.0001(5) -0.0039(5) 0.0045(5)
S3 0.0134(5) 0.0197(6) 0.0155(5) -0.0050(4) 0.0001(4) 0.0002(4)
O1 0.0172(17) 0.0280(19) 0.041(2) 0.0171(15) -0.0083(15) 0.0002(14)
O2 0.040(2) 0.0164(17) 0.037(2) -0.0081(15) -0.0041(17) -0.0032(15)
O3 0.0188(17) 0.055(2) 0.0179(16) -0.0121(16) 0.0059(14) -0.0117(16)
O4 0.0119(16) 0.0244(18) 0.0241(16) 0.0081(13) 0.0006(13) -0.0014(13)
O5 0.0176(16) 0.0213(16) 0.0190(15) -0.0106(13) 0.0001(13) -0.0002(13)
O6 0.0090(15) 0.040(2) 0.0176(15) -0.0064(14) -0.0002(12) 0.0001(14)
O7 0.0162(16) 0.0296(18) 0.0158(15) -0.0096(13) -0.0033(13) 0.0047(14)
O8 0.043(2) 0.0199(18) 0.0244(17) -0.0012(14) 0.0027(16) -0.0048(15)
O9A 0.110(12) 0.015(5) 0.078(10) 0.001(6) -0.030(8) 0.023(7)
O9B 0.099(10) 0.019(5) 0.069(8) 0.010(5) 0.050(7) 0.011(6)
O10 0.037(2) 0.044(2) 0.058(3) 0.000(2) -0.016(2) -0.0060(19)
O11 0.054(3) 0.059(3) 0.042(2) -0.027(2) -0.019(2) 0.006(2)
O12 0.057(3) 0.107(3) 0.038(2) 0.020(2) 0.015(2) 0.038(2)

loop_
_atom_type_symbol
_atom_type_description
_atom_type_scat_dispersion_real
_atom_type_scat_dispersion_imag
_atom_type_scat_source
O O 0.0106 0.0060 'International Tables Vol C Tables 4.2.6.8 and 6.1.1.4'
Cs Cs -0.3680 2.1192 'International Tables Vol C Tables 4.2.6.8 and 6.1.1.4'
S S 0.1246 0.1234 'International Tables Vol C Tables 4.2.6.8 and 6.1.1.4'
Li Li -0.0003 0.0001 'International Tables Vol C Tables 4.2.6.8 and 6.1.1.4'

loop_
_geom_angle_atom_site_label_1
_geom_angle_atom_site_label_2
_geom_angle_atom_site_label_3
_geom_angle
_geom_angle_site_symmetry_1
_geom_angle_site_symmetry_3
_geom_angle_publ_flag
O1 Cs1 O2 40.16(7) 1_655 1_655 ?
O1 Cs1 O2 92.31(8) 1_655 . ?
O1 Cs1 O4 53.80(8) 1_655 . ?
O1 Cs1 O6 109.82(7) 1_655 . ?
O1 Cs1 O9A 153.2(2) 1_655 . ?
O1 Cs1 O9B 151.7(2) 1_655 . ?
O1 Cs1 O11 115.06(9) 1_655 . ?
O2 Cs1 O2 88.56(8) 1_655 . ?
O2 Cs1 O4 65.34(7) 1_655 . ?
O2 Cs1 O6 69.68(7) 1_655 . ?
O2 Cs1 O6 86.36(7) . . ?
O2 Cs1 O9A 163.86(19) 1_655 . ?
O2 Cs1 O9B 167.1(2) 1_655 . ?
O2 Cs1 O9B 85.97(18) . . ?
O4 Cs1 O2 39.37(7) . . ?
O4 Cs1 O6 106.00(7) . . ?
O4 Cs1 O9A 127.5(2) . . ?
O4 Cs1 O9B 115.73(17) . . ?
O5 Cs1 O1 51.37(7) 2_655 1_655 ?
O5 Cs1 O2 81.96(7) 2_655 . ?
O5 Cs1 O2 90.24(7) 2_655 1_655 ?
O5 Cs1 O4 53.56(7) 2_655 . ?
O5 Cs1 O6 157.04(6) 2_655 . ?
O5 Cs1 O9A 105.39(19) 2_655 . ?
O5 Cs1 O9B 100.5(2) 2_655 . ?
O5 Cs1 O11 65.02(8) 2_655 . ?
O8 Cs1 O1 149.36(8) 1_455 1_655 ?
O8 Cs1 O1 91.36(8) . 1_655 ?
O8 Cs1 O2 121.20(8) 1_455 1_655 ?
O8 Cs1 O2 60.28(8) . 1_655 ?
O8 Cs1 O2 122.08(8) . . ?
O8 Cs1 O2 59.15(8) 1_455 . ?
O8 Cs1 O4 98.52(8) 1_455 . ?
O8 Cs1 O4 122.84(7) . . ?
O8 Cs1 O5 126.30(8) 1_455 2_655 ?
O8 Cs1 O5 138.49(8) . 2_655 ?
O8 Cs1 O6 39.07(7) . . ?
O8 Cs1 O6 61.29(7) 1_455 . ?
O8 Cs1 O8 94.93(8) . 1_455 ?
O8 Cs1 O9A 52.0(2) 1_455 . ?
O8 Cs1 O9A 104.2(2) . . ?
O8 Cs1 O9B 113.46(19) . . ?
O8 Cs1 O9B 46.3(2) 1_455 . ?
O8 Cs1 O11 78.93(9) 1_455 . ?
O8 Cs1 O11 137.83(9) . . ?
O9A Cs1 O2 97.5(3) . . ?
O9A Cs1 O6 95.66(19) . . ?
O9A Cs1 O9B 12.0(2) . . ?
O9B Cs1 O1 96.3(3) 1_655 1_655 ?
O9B Cs1 O2 167.3(2) 1_655 . ?
O9B Cs1 O2 92.1(3) 1_655 1_655 ?
O9B Cs1 O4 150.1(3) 1_655 . ?
O9B Cs1 O5 110.7(2) 1_655 2_655 ?
O9B Cs1 O6 82.0(2) 1_655 . ?
O9B Cs1 O6 98.3(2) . . ?
O9B Cs1 O8 110.3(3) 1_655 1_455 ?
O9B Cs1 O8 48.7(2) 1_655 . ?
O9B Cs1 O9A 78.8(4) 1_655 . ?
O9B Cs1 O9B 90.7(4) 1_655 . ?
O9B Cs1 O11 94.0(3) 1_655 . ?
O11 Cs1 O2 155.09(8) . 1_655 ?
O11 Cs1 O2 90.62(9) . . ?
O11 Cs1 O4 99.29(8) . . ?
O11 Cs1 O6 135.11(8) . . ?
O11 Cs1 O9A 40.39(19) . . ?
O11 Cs1 O9B 36.8(2) . . ?
Li2 Li1 Cs1 132.5(3) 2 . ?
Li2 Li1 S1 136.7(3) 2 1_655 ?
Li3 Li1 Cs1 83.1(3) 2_655 . ?
Li3 Li1 Cs1 78.0(3) 2 . ?
Li3 Li1 Li2 83.0(3) 2_655 2 ?
Li3 Li1 Li2 68.6(3) 2 2 ?
Li3 Li1 Li3 116.9(4) 2 2_655 ?
Li3 Li1 Li4 117.0(4) 2 3_566 ?
Li3 Li1 Li4 120.0(4) 2_655 3_566 ?
Li3 Li1 S1 147.3(4) 2 1_655 ?
Li3 Li1 S1 60.7(2) 2_655 1_655 ?
Li4 Li1 Cs1 84.0(2) 3_566 . ?
Li4 Li1 Li2 141.1(4) 3_566 2 ?
Li4 Li1 S1 59.9(2) 3_566 1_655 ?
S1 Li1 Cs1 69.28(19) 1_655 . ?
O1 Li1 Cs1 59.2(2) 1_655 . ?
O1 Li1 Li2 123.4(4) 1_655 2 ?
O1 Li1 Li3 40.5(2) 1_655 2_655 ?
O1 Li1 Li3 130.7(4) 1_655 2 ?
O1 Li1 Li4 83.8(3) 1_655 3_566 ?
O1 Li1 S1 25.66(14) 1_655 1_655 ?
O1 Li1 O12 160.2(4) 1_655 4_576 ?
O4 Li1 Cs1 63.0(3) . . ?
O4 Li1 Li2 135.8(5) . 2 ?
O4 Li1 Li3 78.6(3) . 2 ?
O4 Li1 Li3 139.7(5) . 2_655 ?
O4 Li1 Li4 40.2(2) . 3_566 ?
O4 Li1 S1 85.9(3) . 1_655 ?
O4 Li1 O1 100.3(4) . 1_655 ?
O4 Li1 O5 101.7(4) . 2_655 ?
O4 Li1 O10 142.7(5) . 4_676 ?
O4 Li1 O12 95.1(4) . 4_576 ?
O5 Li1 Cs1 58.3(2) 2_655 . ?
O5 Li1 Li2 74.3(3) 2_655 2 ?
O5 Li1 Li3 43.7(2) 2_655 2 ?
O5 Li1 Li3 75.3(3) 2_655 2_655 ?
O5 Li1 Li4 138.5(4) 2_655 3_566 ?
O5 Li1 S1 114.1(4) 2_655 1_655 ?
O5 Li1 O1 90.3(4) 2_655 1_655 ?
O5 Li1 O12 74.4(3) 2_655 4_576 ?
O10 Li1 Cs1 153.7(4) 4_676 . ?
O10 Li1 Li2 39.9(3) 4_676 2 ?
O10 Li1 Li3 71.4(3) 4_676 2_655 ?
O10 Li1 Li3 107.7(4) 4_676 2 ?
O10 Li1 Li4 113.8(4) 4_676 3_566 ?
O10 Li1 S1 102.1(3) 4_676 1_655 ?
O10 Li1 O1 101.9(4) 4_676 1_655 ?
O10 Li1 O5 107.6(4) 4_676 2_655 ?
O10 Li1 O12 71.9(3) 4_676 4_576 ?
O12 Li1 Cs1 119.0(3) 4_576 . ?
O12 Li1 Li2 40.9(2) 4_576 2 ?
O12 Li1 Li3 121.4(3) 4_576 2_655 ?
O12 Li1 Li3 41.0(2) 4_576 2 ?
O12 Li1 Li4 116.0(4) 4_576 3_566 ?
O12 Li1 S1 171.2(4) 4_576 1_655 ?
Li1 Li2 Cs1 126.2(3) 2_545 . ?
Li1 Li2 Li3 52.9(2) 2_545 . ?
Li1 Li2 S3 61.7(2) 2_545 1_455 ?
Li3 Li2 Cs1 76.0(2) . . ?
S2 Li2 Cs1 89.7(2) 3_565 . ?
S2 Li2 Cs1 159.1(3) 3_465 . ?
S2 Li2 Li1 76.5(3) 3_565 2_545 ?
S2 Li2 Li1 63.0(2) 3_465 2_545 ?
S2 Li2 Li3 115.9(3) 3_465 . ?
S2 Li2 Li3 56.4(2) 3_565 . ?
S2 Li2 S2 111.2(3) 3_565 3_465 ?
S2 Li2 S3 96.1(2) 3_465 1_455 ?
S2 Li2 S3 111.0(3) 3_565 1_455 ?
S3 Li2 Cs1 76.48(17) 1_455 . ?
S3 Li2 Li3 54.65(19) 1_455 . ?
O8 Li2 Cs1 57.7(2) 1_455 . ?
O8 Li2 Li1 85.1(3) 1_455 2_545 ?
O8 Li2 Li3 67.1(3) 1_455 . ?
O8 Li2 S2 120.3(4) 1_455 3_565 ?
O8 Li2 S2 109.3(3) 1_455 3_465 ?
O8 Li2 S3 23.38(14) 1_455 1_455 ?
O8 Li2 O9A 131.8(5) 1_455 3_565 ?
O8 Li2 O12 98.5(4) 1_455 3_565 ?
O9A Li2 Cs1 80.5(4) 3_565 . ?
O9A Li2 Cs1 63.7(5) . . ?
O9A Li2 Li1 104.6(4) 3_565 2_545 ?
O9A Li2 Li1 168.8(6) . 2_545 ?
O9A Li2 Li3 133.4(6) . . ?
O9A Li2 Li3 81.5(4) 3_565 . ?
O9A Li2 S2 109.9(6) . 3_465 ?
O9A Li2 S2 29.5(3) 3_565 3_565 ?
O9A Li2 S2 99.5(6) . 3_565 ?
O9A Li2 S2 117.1(4) 3_565 3_465 ?
O9A Li2 S3 134.0(4) 3_565 1_455 ?
O9A Li2 S3 129.2(6) . 1_455 ?
O9A Li2 O8 105.9(6) . 1_455 ?
O9A Li2 O9A 70.2(6) . 3_565 ?
O9A Li2 O9B 23.0(5) . . ?
O9A Li2 O10 130.6(6) . 3_465 ?
O9A Li2 O12 121.2(7) . 3_565 ?
O9B Li2 Cs1 65.1(6) . . ?
O9B Li2 Li1 160.0(6) . 2_545 ?
O9B Li2 Li3 141.0(7) . . ?
O9B Li2 S2 100.9(6) . 3_465 ?
O9B Li2 S2 122.3(5) . 3_565 ?
O9B Li2 S3 111.7(5) . 1_455 ?
O9B Li2 O8 89.8(5) . 1_455 ?
O9B Li2 O9A 93.2(6) . 3_565 ?
O9B Li2 O10 125.3(7) . 3_465 ?
O9B Li2 O12 141.9(7) . 3_565 ?
O10 Li2 Cs1 164.7(4) 3_465 . ?
O10 Li2 Li1 40.3(2) 3_465 2_545 ?
O10 Li2 Li3 92.6(3) 3_465 . ?
O10 Li2 S2 24.53(17) 3_465 3_465 ?
O10 Li2 S2 92.4(3) 3_465 3_565 ?
O10 Li2 S3 88.7(3) 3_465 1_455 ?
O10 Li2 O8 108.7(4) 3_465 1_455 ?
O10 Li2 O9A 108.2(5) 3_465 3_565 ?
O10 Li2 O12 87.2(4) 3_465 3_565 ?
O12 Li2 Cs1 88.2(3) 3_565 . ?
O12 Li2 Li1 58.1(3) 3_565 2_545 ?
O12 Li2 Li3 31.7(2) 3_565 . ?
O12 Li2 S2 111.0(3) 3_565 3_465 ?
O12 Li2 S2 25.72(17) 3_565 3_565 ?
O12 Li2 S3 85.7(3) 3_565 1_455 ?
O12 Li2 O9A 54.1(4) 3_565 3_565 ?
Li1 Li3 Li1 116.9(4) 2_545 2_645 ?
Li1 Li3 Li2 58.5(3) 2_545 . ?
Li1 Li3 Li2 120.0(3) 2_645 . ?
Li1 Li3 Li5 119.0(4) 2_545 2_545 ?
Li1 Li3 Li5 118.6(3) 2_645 2_545 ?
Li1 Li3 S1 61.2(2) 2_645 2_545 ?
Li1 Li3 S1 66.0(2) 2_545 2_545 ?
Li1 Li3 S2 64.3(2) 2_645 3_565 ?
Li1 Li3 S2 79.3(3) 2_545 3_565 ?
Li1 Li3 S3 176.8(4) 2_545 . ?
Li1 Li3 S3 65.4(2) 2_545 1_455 ?
Li1 Li3 S3 63.7(2) 2_645 . ?
Li5 Li3 Li2 109.6(3) 2_545 . ?
S1 Li3 Li2 115.5(3) 2_545 . ?
S1 Li3 Li5 125.0(3) 2_545 2_545 ?
S2 Li3 Li2 56.0(2) 3_565 . ?
S2 Li3 Li5 148.6(3) 3_565 2_545 ?
S2 Li3 S1 84.9(2) 3_565 2_545 ?
S3 Li3 Li1 176.1(3) 1_455 2_645 ?
S3 Li3 Li2 118.3(3) . . ?
S3 Li3 Li2 58.0(2) 1_455 . ?
S3 Li3 Li5 62.0(2) . 2_545 ?
S3 Li3 Li5 60.9(2) 1_455 2_545 ?
S3 Li3 S1 122.5(3) 1_455 2_545 ?
S3 Li3 S1 116.2(3) . 2_545 ?
S3 Li3 S2 113.9(3) 1_455 3_565 ?
S3 Li3 S2 98.4(2) . 3_565 ?
S3 Li3 S3 113.9(2) 1_455 . ?
O1 Li3 Li1 88.6(3) 2_545 2_545 ?
O1 Li3 Li1 45.7(3) 2_545 2_645 ?
O1 Li3 Li2 134.9(4) 2_545 . ?
O1 Li3 Li5 113.4(4) 2_545 2_545 ?
O1 Li3 S1 22.66(14) 2_545 2_545 ?
O1 Li3 S2 90.8(3) 2_545 3_565 ?
O1 Li3 S3 138.2(4) 2_545 1_455 ?
O1 Li3 S3 93.7(3) 2_545 . ?
O1 Li3 O5 112.1(4) 2_545 1_455 ?
O1 Li3 O12 106.5(4) 2_545 3_565 ?
O5 Li3 Li1 156.6(4) 1_455 2_645 ?
O5 Li3 Li1 45.9(3) 1_455 2_545 ?
O5 Li3 Li2 68.2(3) 1_455 . ?
O5 Li3 Li5 73.4(3) 1_455 2_545 ?
O5 Li3 S1 95.4(3) 1_455 2_545 ?
O5 Li3 S2 117.0(3) 1_455 3_565 ?
O5 Li3 S3 134.6(4) 1_455 . ?
O5 Li3 S3 27.09(14) 1_455 1_455 ?
O6 Li3 Li1 88.4(3) . 2_645 ?
O6 Li3 Li1 154.6(4) . 2_545 ?
O6 Li3 Li2 112.2(4) . . ?
O6 Li3 Li5 38.1(2) . 2_545 ?
O6 Li3 S1 131.7(4) . 2_545 ?
O6 Li3 S2 116.5(4) . 3_565 ?
O6 Li3 S3 25.29(15) . . ?
O6 Li3 S3 89.5(3) . 1_455 ?
O6 Li3 O1 109.8(4) . 2_545 ?
O6 Li3 O5 109.4(4) . 1_455 ?
O6 Li3 O12 124.0(5) . 3_565 ?
O12 Li3 Li1 63.0(3) 3_565 2_545 ?
O12 Li3 Li1 87.7(4) 3_565 2_645 ?
O12 Li3 Li2 33.4(2) 3_565 . ?
O12 Li3 Li5 140.0(4) 3_565 2_545 ?
O12 Li3 S1 93.4(3) 3_565 2_545 ?
O12 Li3 S2 23.70(17) 3_565 3_565 ?
O12 Li3 S3 90.7(3) 3_565 1_455 ?
O12 Li3 S3 114.1(4) 3_565 . ?
O12 Li3 O5 94.2(4) 3_565 1_455 ?
Li1 Li4 Cs1 144.8(3) 3_566 1_455 ?
Li1 Li4 Li5 75.4(3) 3_566 2_445 ?
Li1 Li4 Li5 78.7(3) 3_566 2_545 ?
Li1 Li4 S1 60.3(2) 3_566 3_466 ?
Li1 Li4 S3 105.4(3) 3_566 1_455 ?
Li5 Li4 Cs1 115.7(2) 2_545 1_455 ?
Li5 Li4 Cs1 70.4(2) 2_445 1_455 ?
Li5 Li4 Li5 101.2(3) 2_545 2_445 ?
S1 Li4 Cs1 151.2(2) 3_566 1_455 ?
S1 Li4 Cs1 93.50(18) 3_466 1_455 ?
S1 Li4 Li1 64.0(2) 3_566 3_566 ?
S1 Li4 Li5 58.09(19) 3_566 2_545 ?
S1 Li4 Li5 57.5(2) 3_466 2_445 ?
S1 Li4 Li5 136.6(3) 3_466 2_545 ?
S1 Li4 Li5 136.8(3) 3_566 2_445 ?
S1 Li4 S1 109.4(2) 3_566 3_466 ?
S1 Li4 S3 116.8(2) 3_566 1_455 ?
S1 Li4 S3 117.0(2) 3_466 1_455 ?
S3 Li4 Cs1 63.73(13) 1_455 1_455 ?
S3 Li4 Li5 58.73(19) 1_455 2_545 ?
S3 Li4 Li5 59.6(2) 1_455 2_445 ?
O2 Li4 Cs1 49.7(2) . 1_455 ?
O2 Li4 Li1 159.6(4) . 3_566 ?
O2 Li4 Li5 109.1(4) . 2_545 ?
O2 Li4 Li5 119.7(4) . 2_445 ?
O2 Li4 S1 114.2(3) . 3_466 ?
O2 Li4 S1 103.3(3) . 3_566 ?
O2 Li4 S3 94.6(3) . 1_455 ?
O2 Li4 O3 116.1(4) . 3_466 ?
O2 Li4 O4 123.6(4) . 3_566 ?
O2 Li4 O7 105.6(4) . 1_455 ?
O3 Li4 Cs1 79.5(2) 3_466 1_455 ?
O3 Li4 Li1 67.5(3) 3_466 3_566 ?
O3 Li4 Li5 128.7(4) 3_466 2_545 ?
O3 Li4 Li5 34.7(2) 3_466 2_445 ?
O3 Li4 S1 23.42(14) 3_466 3_466 ?
O3 Li4 S1 127.7(3) 3_466 3_566 ?
O3 Li4 S3 93.9(3) 3_466 1_455 ?
O3 Li4 O4 102.7(4) 3_466 3_566 ?
O4 Li4 Cs1 172.3(3) 3_566 1_455 ?
O4 Li4 Li1 40.3(2) 3_566 3_566 ?
O4 Li4 Li5 115.6(3) 3_566 2_445 ?
O4 Li4 Li5 68.9(3) 3_566 2_545 ?
O4 Li4 S1 25.17(14) 3_566 3_566 ?
O4 Li4 S1 86.3(3) 3_566 3_466 ?
O4 Li4 S3 123.1(3) 3_566 1_455 ?
O7 Li4 Cs1 85.6(2) 1_455 1_455 ?
O7 Li4 Li1 91.8(3) 1_455 3_566 ?
O7 Li4 Li5 36.2(2) 1_455 2_545 ?
O7 Li4 Li5 72.1(3) 1_455 2_445 ?
O7 Li4 S1 126.2(3) 1_455 3_466 ?
O7 Li4 S1 94.2(3) 1_455 3_566 ?
O7 Li4 S3 23.02(14) 1_455 1_455 ?
O7 Li4 O3 106.1(4) 1_455 3_466 ?
O7 Li4 O4 100.7(3) 1_455 3_566 ?
Cs1 Li5 Cs1 129.07(17) 2 . ?
Li3 Li5 Cs1 70.4(2) 2 2 ?
Li3 Li5 Cs1 66.4(2) 2 . ?
Li3 Li5 Li4 113.7(3) 2 2 ?
Li3 Li5 Li4 112.7(3) 2 2_455 ?
Li4 Li5 Cs1 73.4(2) 2 2 ?
Li4 Li5 Cs1 67.3(2) 2_455 2 ?
Li4 Li5 Cs1 156.3(3) 2_455 . ?
Li4 Li5 Cs1 100.4(2) 2 . ?
Li4 Li5 Li4 101.2(3) 2 2_455 ?
S1 Li5 Cs1 128.4(2) 4_575 . ?
S1 Li5 Cs1 92.0(2) 4_575 2 ?
S1 Li5 Li3 162.5(3) 4_575 2 ?
S1 Li5 Li4 58.3(2) 4_575 2_455 ?
S1 Li5 Li4 58.3(2) 4_575 2 ?
S1 Li5 S3 116.6(3) 4_575 2_655 ?
S3 Li5 Cs1 66.13(15) 2_655 . ?
S3 Li5 Cs1 68.42(15) 2_655 2 ?
S3 Li5 Li3 57.2(2) 2_655 2 ?
S3 Li5 Li4 58.4(2) 2_655 2 ?
S3 Li5 Li4 135.0(3) 2_655 2_455 ?
O3 Li5 Cs1 151.2(3) 4_575 . ?
O3 Li5 Cs1 76.7(3) 4_575 2 ?
O3 Li5 Li3 142.3(4) 4_575 2 ?
O3 Li5 Li4 34.2(2) 4_575 2_455 ?
O3 Li5 Li4 72.6(3) 4_575 2 ?
O3 Li5 S1 24.69(14) 4_575 4_575 ?
O3 Li5 S3 125.6(4) 4_575 2_655 ?
O3 Li5 O6 107.6(4) 4_575 2 ?
O3 Li5 O7 106.3(4) 4_575 2_655 ?
O6 Li5 Cs1 99.2(3) 2 . ?
O6 Li5 Cs1 55.1(2) 2 2 ?
O6 Li5 Li3 37.0(2) 2 2 ?
O6 Li5 Li4 125.7(4) 2 2 ?
O6 Li5 Li4 75.8(3) 2 2_455 ?
O6 Li5 S1 132.0(4) 2 4_575 ?
O6 Li5 S3 85.3(3) 2 2_655 ?
O6 Li5 O7 105.2(4) 2 2_655 ?
O7 Li5 Cs1 76.0(3) 2_655 . ?
O7 Li5 Cs1 71.6(3) 2_655 2 ?
O7 Li5 Li3 80.7(3) 2_655 2 ?
O7 Li5 Li4 127.8(4) 2_655 2_455 ?
O7 Li5 Li4 35.2(2) 2_655 2 ?
O7 Li5 S1 93.4(3) 2_655 4_575 ?
O7 Li5 S3 23.66(13) 2_655 2_655 ?
O11 Li5 Cs1 42.7(2) . . ?
O11 Li5 Cs1 166.5(4) . 2 ?
O11 Li5 Li3 96.5(4) . 2 ?
O11 Li5 Li4 117.1(4) . 2_455 ?
O11 Li5 Li4 116.3(4) . 2 ?
O11 Li5 S1 101.0(3) . 4_575 ?
O11 Li5 S3 107.8(3) . 2_655 ?
O11 Li5 O3 114.4(4) . 4_575 ?
O11 Li5 O6 112.4(4) . 2 ?
O11 Li5 O7 110.5(4) . 2_655 ?
Cs1 S1 Cs1 75.97(3) . 1_455 ?
Li1 S1 Cs1 123.66(16) 1_455 . ?
Li1 S1 Cs1 66.16(17) 1_455 1_455 ?
Li3 S1 Cs1 80.53(15) 2 1_455 ?
Li3 S1 Cs1 76.36(16) 2 . ?
Li3 S1 Li1 58.0(2) 2 1_455 ?
Li3 S1 Li4 117.3(2) 2 3_466 ?
Li4 S1 Cs1 82.44(15) 3_466 1_455 ?
Li4 S1 Cs1 153.81(14) 3_566 1_455 ?
Li4 S1 Cs1 152.23(15) 3_466 . ?
Li4 S1 Cs1 84.56(15) 3_566 . ?
Li4 S1 Li1 140.0(2) 3_566 1_455 ?
Li4 S1 Li1 59.8(2) 3_466 1_455 ?
Li4 S1 Li3 112.0(2) 3_566 2 ?
Li4 S1 Li4 109.4(2) 3_566 3_466 ?
Li5 S1 Cs1 141.82(16) 4_576 . ?
Li5 S1 Cs1 140.36(16) 4_576 1_455 ?
Li5 S1 Li1 78.3(2) 4_576 1_455 ?
Li5 S1 Li3 95.6(2) 4_576 2 ?
Li5 S1 Li4 63.6(2) 4_576 3_566 ?
Li5 S1 Li4 64.2(2) 4_576 3_466 ?
O1 S1 Cs1 85.30(14) . . ?
O1 S1 Cs1 54.01(14) . 1_455 ?
O1 S1 Li1 38.8(2) . 1_455 ?
O1 S1 Li3 30.4(2) . 2 ?
O1 S1 Li4 142.3(2) . 3_566 ?
O1 S1 Li4 96.1(2) . 3_466 ?
O1 S1 Li5 106.6(2) . 4_576 ?
O1 S1 O3 108.8(2) . . ?
O1 S1 O4 109.57(18) . . ?
O2 S1 Cs1 56.74(14) . 1_455 ?
O2 S1 Cs1 64.65(15) . . ?
O2 S1 Li1 117.8(2) . 1_455 ?
O2 S1 Li3 126.9(2) . 2 ?
O2 S1 Li4 89.0(2) . 3_466 ?
O2 S1 Li4 99.2(2) . 3_566 ?
O2 S1 Li5 137.2(2) . 4_576 ?
O2 S1 O1 109.0(2) . . ?
O2 S1 O3 110.5(2) . . ?
O2 S1 O4 110.2(2) . . ?
O3 S1 Cs1 165.83(15) . . ?
O3 S1 Cs1 113.28(13) . 1_455 ?
O3 S1 Li1 70.5(2) . 1_455 ?
O3 S1 Li3 114.9(2) . 2 ?
O3 S1 Li4 31.44(19) . 3_466 ?
O3 S1 Li4 83.1(2) . 3_566 ?
O3 S1 Li5 33.7(2) . 4_576 ?
O3 S1 O4 108.83(17) . . ?
O4 S1 Cs1 137.81(12) . 1_455 ?
O4 S1 Cs1 63.29(12) . . ?
O4 S1 Li1 128.8(2) . 1_455 ?
O4 S1 Li3 79.77(19) . 2 ?
O4 S1 Li4 139.69(19) . 3_466 ?
O4 S1 Li4 34.82(18) . 3_566 ?
O4 S1 Li5 78.6(2) . 4_576 ?
Cs1 S2 Cs1 75.27(3) 1_455 . ?
Li2 S2 Cs1 74.57(16) 3_465 1_455 ?
Li2 S2 Cs1 74.27(16) 3_565 . ?
Li2 S2 Cs1 137.37(16) 3_565 1_455 ?
Li2 S2 Cs1 137.91(16) 3_465 . ?
Li2 S2 Li2 111.2(3) 3_565 3_465 ?
Li2 S2 Li3 67.6(2) 3_565 3_565 ?
Li3 S2 Cs1 133.01(16) 3_565 . ?
Li3 S2 Cs1 151.20(16) 3_565 1_455 ?
Li3 S2 Li2 82.8(2) 3_565 3_465 ?
O9A S2 Cs1 81.2(6) . 1_455 ?
O9A S2 Cs1 59.8(5) . . ?
O9A S2 Li2 87.0(6) . 3_465 ?
O9A S2 Li2 57.8(6) . 3_565 ?
O9A S2 Li3 115.6(6) . 3_565 ?
O9B S2 Cs1 61.6(7) . . ?
O9B S2 Cs1 51.6(4) . 1_455 ?
O9B S2 Li2 76.7(7) . 3_465 ?
O9B S2 Li2 87.5(5) . 3_565 ?
O9B S2 Li3 139.3(6) . 3_565 ?
O9B S2 O9A 29.8(6) . . ?
O9B S2 O10 103.1(7) . . ?
O9B S2 O12 122.1(4) . . ?
O10 S2 Cs1 150.23(17) . . ?
O10 S2 Cs1 75.47(17) . 1_455 ?
O10 S2 Li2 133.3(2) . 3_565 ?
O10 S2 Li2 34.1(2) . 3_465 ?
O10 S2 Li3 75.8(2) . 3_565 ?
O10 S2 O9A 120.3(6) . . ?
O11 S2 Cs1 72.31(19) . 1_455 ?
O11 S2 Cs1 54.66(17) . . ?
O11 S2 Li2 137.3(2) . 3_465 ?
O11 S2 Li2 111.4(2) . 3_565 ?
O11 S2 Li3 116.6(2) . 3_565 ?
O11 S2 O9A 113.3(6) . . ?
O11 S2 O9B 102.1(7) . . ?
O11 S2 O10 110.4(2) . . ?
O11 S2 O12 111.6(3) . . ?
O12 S2 Cs1 173.7(2) . 1_455 ?
O12 S2 Cs1 102.69(17) . . ?
O12 S2 Li2 37.0(2) . 3_565 ?
O12 S2 Li2 104.1(3) . 3_465 ?
O12 S2 Li3 32.2(2) . 3_565 ?
O12 S2 O9A 92.6(6) . . ?
O12 S2 O10 107.0(2) . . ?
Li2 S3 Cs1 70.43(16) 1_655 . ?
Li2 S3 Li5 118.0(2) 1_655 2_645 ?
Li3 S3 Cs1 77.79(15) . . ?
Li3 S3 Cs1 133.79(16) 1_655 . ?
Li3 S3 Li2 82.6(2) . 1_655 ?
Li3 S3 Li2 67.4(2) 1_655 1_655 ?
Li3 S3 Li3 113.9(2) 1_655 . ?
Li3 S3 Li4 122.5(2) 1_655 1_655 ?
Li3 S3 Li4 121.6(2) . 1_655 ?
Li3 S3 Li5 149.7(2) . 2_645 ?
Li3 S3 Li5 61.9(2) 1_655 2_645 ?
Li4 S3 Cs1 74.54(14) 1_655 . ?
Li4 S3 Li2 131.2(2) 1_655 1_655 ?
Li4 S3 Li5 62.9(2) 1_655 2_645 ?
Li5 S3 Cs1 128.40(16) 2_645 . ?
O5 S3 Cs1 146.70(12) . . ?
O5 S3 Li2 80.7(2) . 1_655 ?
O5 S3 Li3 82.47(19) . . ?
O5 S3 Li3 37.13(19) . 1_655 ?
O5 S3 Li4 138.69(19) . 1_655 ?
O5 S3 Li5 79.69(19) . 2_645 ?
O6 S3 Cs1 65.66(14) . . ?
O6 S3 Li2 106.7(2) . 1_655 ?
O6 S3 Li3 33.68(19) . . ?
O6 S3 Li3 145.3(2) . 1_655 ?
O6 S3 Li4 87.97(19) . 1_655 ?
O6 S3 Li5 135.3(2) . 2_645 ?
O6 S3 O5 109.19(18) . . ?
O7 S3 Cs1 103.77(13) . . ?
O7 S3 Li2 136.8(2) . 1_655 ?
O7 S3 Li3 139.4(2) . . ?
O7 S3 Li3 94.4(2) . 1_655 ?
O7 S3 Li4 30.95(18) . 1_655 ?
O7 S3 Li5 32.76(19) . 2_645 ?
O7 S3 O5 108.65(17) . . ?
O7 S3 O6 109.21(18) . . ?
O8 S3 Cs1 49.86(14) . . ?
O8 S3 Li2 32.8(2) . 1_655 ?
O8 S3 Li3 101.2(2) . . ?
O8 S3 Li3 84.0(2) . 1_655 ?
O8 S3 Li4 98.44(19) . 1_655 ?
O8 S3 Li5 107.8(2) . 2_645 ?
O8 S3 O5 109.72(19) . . ?
O8 S3 O6 109.5(2) . . ?
O8 S3 O7 110.50(19) . . ?
Li1 O1 Cs1 88.6(3) 1_455 1_455 ?
Li3 O1 Cs1 118.8(3) 2 1_455 ?
Li3 O1 Li1 93.8(4) 2 1_455 ?
S1 O1 Cs1 105.70(16) . 1_455 ?
S1 O1 Li1 115.6(3) . 1_455 ?
S1 O1 Li3 127.0(3) . 2 ?
Cs1 O2 Cs1 88.56(8) 1_455 . ?
Li4 O2 Cs1 114.8(3) . . ?
Li4 O2 Cs1 105.8(3) . 1_455 ?
S1 O2 Cs1 93.93(16) . . ?
S1 O2 Cs1 102.93(16) . 1_455 ?
S1 O2 Li4 139.3(3) . . ?
Li4 O3 Li5 111.1(4) 3_466 4_576 ?
S1 O3 Li4 125.1(3) . 3_466 ?
S1 O3 Li5 121.6(3) . 4_576 ?
Li1 O4 Cs1 87.0(3) . . ?
Li4 O4 Cs1 115.0(2) 3_566 . ?
Li4 O4 Li1 99.5(3) 3_566 . ?
S1 O4 Cs1 94.82(13) . . ?
S1 O4 Li1 134.7(3) . . ?
S1 O4 Li4 120.0(3) . 3_566 ?
Li1 O5 Cs1 90.8(3) 2_645 2_645 ?
Li3 O5 Cs1 107.1(3) 1_655 2_645 ?
Li3 O5 Li1 90.4(4) 1_655 2_645 ?
S3 O5 Cs1 122.48(16) . 2_645 ?
S3 O5 Li1 123.8(3) . 2_645 ?
S3 O5 Li3 115.8(3) . 1_655 ?
Li3 O6 Cs1 101.2(3) . . ?
Li3 O6 Li5 104.9(4) . 2_545 ?
Li5 O6 Cs1 99.3(3) 2_545 . ?
S3 O6 Cs1 93.22(15) . . ?
S3 O6 Li3 121.0(3) . . ?
S3 O6 Li5 128.8(3) . 2_545 ?
Li4 O7 Li5 108.5(3) 1_655 2_645 ?
S3 O7 Li4 126.0(3) . 1_655 ?
S3 O7 Li5 123.6(3) . 2_645 ?
Cs1 O8 Cs1 94.93(8) . 1_655 ?
Li2 O8 Cs1 92.3(3) 1_655 1_655 ?
Li2 O8 Cs1 101.1(3) 1_655 . ?
S3 O8 Cs1 127.89(18) . 1_655 ?
S3 O8 Cs1 110.70(18) . . ?
S3 O8 Li2 123.8(3) . 1_655 ?
Li2 O9A Cs1 89.3(5) 3_565 . ?
Li2 O9A Cs1 89.0(5) . . ?
Li2 O9A Li2 109.8(6) . 3_565 ?
S2 O9A Cs1 99.4(6) . . ?
S2 O9A Li2 92.7(7) . 3_565 ?
S2 O9A Li2 156.2(11) . . ?
O9B O9A Cs1 88(2) . . ?
O9B O9A Li2 85.0(19) . . ?
O9B O9A Li2 165(2) . 3_565 ?
O9B O9A S2 73.2(16) . . ?
Cs1 O9B Cs1 90.7(4) 1_455 . ?
Li2 O9B Cs1 86.3(6) . . ?
Li2 O9B Cs1 103.6(5) . 1_455 ?
S2 O9B Cs1 108.5(5) . 1_455 ?
S2 O9B Cs1 97.8(8) . . ?
S2 O9B Li2 147.5(7) . . ?
O9A O9B Cs1 80(2) . . ?
O9A O9B Cs1 170(2) . 1_455 ?
O9A O9B Li2 72.0(17) . . ?
O9A O9B S2 76.9(17) . . ?
Li2 O10 Li1 99.8(4) 3_465 4_475 ?
S2 O10 Li1 131.3(4) . 4_475 ?
S2 O10 Li2 121.4(3) . 3_465 ?
Li5 O11 Cs1 115.2(3) . . ?
S2 O11 Cs1 105.5(2) . . ?
S2 O11 Li5 136.1(4) . . ?
Li2 O12 Li1 80.9(3) 3_565 4_575 ?
Li3 O12 Li1 76.0(3) 3_565 4_575 ?
Li3 O12 Li2 114.8(4) 3_565 3_565 ?
S2 O12 Li1 130.6(3) . 4_575 ?
S2 O12 Li2 117.2(3) . 3_565 ?
S2 O12 Li3 124.1(4) . 3_565 ?

loop_
_geom_bond_atom_site_label_1
_geom_bond_atom_site_label_2
_geom_bond_distance
_geom_bond_site_symmetry_2
_geom_bond_publ_flag
Cs1 O1 3.411(3) 1_655 ?
Cs1 O2 3.579(4) . ?
Cs1 O2 3.481(3) 1_655 ?
Cs1 O4 3.542(3) . ?
Cs1 O5 3.376(3) 2_655 ?
Cs1 O6 3.728(4) . ?
Cs1 O8 3.339(4) . ?
Cs1 O8 3.352(3) 1_455 ?
Cs1 O9A 3.554(14) . ?
Cs1 O9B 3.604(18) . ?
Cs1 O9B 3.320(10) 1_655 ?
Cs1 O11 3.435(4) . ?
Li1 Li2 3.033(12) 2 ?
Li1 Li3 2.946(12) 2_655 ?
Li1 Li3 2.840(11) 2 ?
Li1 Li4 3.030(11) 3_566 ?
Li1 S1 3.044(9) 1_655 ?
Li1 O1 2.113(10) 1_655 ?
Li1 O4 1.985(9) . ?
Li1 O5 2.038(9) 2_655 ?
Li1 O10 1.991(10) 4_676 ?
Li1 O12 2.608(11) 4_576 ?
Li2 Li3 3.313(11) . ?
Li2 S2 2.968(9) 3_565 ?
Li2 S2 3.008(9) 3_465 ?
Li2 S3 3.043(8) 1_455 ?
Li2 O8 1.983(9) 1_455 ?
Li2 O9A 1.817(15) . ?
Li2 O9A 2.514(17) 3_565 ?
Li2 O9B 1.903(15) . ?
Li2 O10 1.973(9) 3_465 ?
Li2 O12 2.011(9) 3_565 ?
Li3 Li5 3.071(11) 2_545 ?
Li3 S1 3.029(8) 2_545 ?
Li3 S2 2.984(8) 3_565 ?
Li3 S3 2.956(8) . ?
Li3 S3 2.927(8) 1_455 ?
Li3 O1 1.916(8) 2_545 ?
Li3 O5 1.962(9) 1_455 ?
Li3 O6 1.913(8) . ?
Li3 O12 1.920(9) 3_565 ?
Li4 Li5 3.208(11) 2_445 ?
Li4 Li5 3.170(11) 2_545 ?
Li4 S1 3.032(8) 3_466 ?
Li4 S1 3.010(8) 3_566 ?
Li4 S3 3.032(8) 1_455 ?
Li4 O2 1.889(8) . ?
Li4 O3 1.934(8) 3_466 ?
Li4 O4 1.985(8) 3_566 ?
Li4 O7 1.928(8) 1_455 ?
Li5 S1 3.004(8) 4_575 ?
Li5 S3 3.044(8) 2_655 ?
Li5 O3 1.956(9) 4_575 ?
Li5 O6 1.960(8) 2 ?
Li5 O7 1.977(9) 2_655 ?
Li5 O11 1.902(9) . ?
S1 O1 1.461(3) . ?
S1 O2 1.447(3) . ?
S1 O3 1.474(3) . ?
S1 O4 1.478(3) . ?
S2 O9A 1.464(11) . ?
S2 O9B 1.438(13) . ?
S2 O10 1.463(4) . ?
S2 O11 1.428(4) . ?
S2 O12 1.449(4) . ?
S3 O5 1.481(3) . ?
S3 O6 1.474(3) . ?
S3 O7 1.466(3) . ?
S3 O8 1.453(3) . ?
O9A O9B 0.748(15) . ?
